data_8102638
loop_
_publ_author_name
'Wei-Jie Gong'
'Jin Yang'

_publ_section_title
;
 Crystal structure of
 7,15,23,31-tetramethyl-3,11,19,27-tetraazopentacyclo[27.16.1611.27.4.411.27.3.35.9.313.17.321.25.1.15.9.113.17.121.25]triaconta-1(32),5,7,9(34),13,15,17(35),21,23,25(36),29(33),30-dodecaarene-33,34,35,36-tetraol,
 C44H56N4O4
;
_journal_issue 2
_journal_name_full 'Zeitschrift f\"ur Kristallographie - New Crystal Structures'
_journal_page_first 241
_journal_volume 225
_journal_year 2010
_chemical_formula_moiety 'C44 H56 N4 O4'
_chemical_formula_sum 'C44 H56 N4 O4'
_chemical_formula_weight 704.93
_chemical_melting_point ?
_chemical_name_common
;
4^4^,15^4^,25^4^,30^4^-tetraoxy-1,7,12,18-tetra-aza--3,14,24,29-\
tetramethylbenzena-tetracyclo
;
_chemical_name_systematic
;
4^4^,15^4^,25^4^,30^4^-tetraoxy-1,7,12,18-tetra-aza--3,14,24,29-\
tetramethylbenzena-tetracyclo
;
_space_group_IT_number 15
_symmetry_cell_setting monoclinic
_symmetry_space_group_name_Hall '-C 2yc'
_symmetry_space_group_name_H-M 'C 1 2/c 1'
_atom_sites_solution_hydrogens geom
_atom_sites_solution_primary direct
_atom_sites_solution_secondary difmap
_audit_creation_method SHELXL-97
_cell_angle_alpha 90.00
_cell_angle_beta 118.413(9)
_cell_angle_gamma 90.00
_cell_formula_units_Z 4
_cell_length_a 23.2157(16)
_cell_length_b 14.0445(9)
_cell_length_c 13.0638(10)
_cell_measurement_reflns_used 1623
_cell_measurement_temperature 293(2)
_cell_measurement_theta_max 29.180
_cell_measurement_theta_min 4.3
_cell_volume 3746.4(6)
_computing_cell_refinement CrysAlis
_computing_data_collection 'CrysAlis [4]'
_computing_data_reduction CrysAlis
_computing_structure_refinement 'SHELXL-97 [6]'
_computing_structure_solution 'SHELXS-97 [5]'
_diffrn_ambient_temperature 293(2)
_diffrn_detector_area_resol_mean 10.0
_diffrn_measured_fraction_theta_full 0.990
_diffrn_measured_fraction_theta_max 0.882
_diffrn_measurement_device_type 'Oxford Diffraction Gemini R Ultra'
_diffrn_measurement_method '\w scan'
_diffrn_radiation_monochromator graphite
_diffrn_radiation_source 'fine-focus sealed tube'
_diffrn_radiation_type MoK\a
_diffrn_radiation_wavelength 0.71073
_diffrn_reflns_av_R_equivalents 0.0807
_diffrn_reflns_av_sigmaI/netI 0.1262
_diffrn_reflns_limit_h_max 24
_diffrn_reflns_limit_h_min -29
_diffrn_reflns_limit_k_max 16
_diffrn_reflns_limit_k_min -17
_diffrn_reflns_limit_l_max 16
_diffrn_reflns_limit_l_min -17
_diffrn_reflns_number 14927
_diffrn_reflns_theta_full 25.00
_diffrn_reflns_theta_max 29.18
_diffrn_reflns_theta_min 4.27
_exptl_absorpt_coefficient_mu 0.080
_exptl_absorpt_correction_T_max 0.982
_exptl_absorpt_correction_T_min 0.973
_exptl_absorpt_correction_type empirical
_exptl_absorpt_process_details
;
Oxford Diffraction: CrysAlis [4].
;
_exptl_crystal_colour green
_exptl_crystal_density_diffrn 1.250
_exptl_crystal_density_method 'not measured'
_exptl_crystal_description block
_exptl_crystal_F_000 1520
_exptl_crystal_size_max 0.37
_exptl_crystal_size_mid 0.29
_exptl_crystal_size_min 0.23
_refine_diff_density_max 0.517
_refine_diff_density_min -0.366
_refine_diff_density_rms 0.044
_refine_ls_extinction_method none
_refine_ls_goodness_of_fit_ref 1.083
_refine_ls_hydrogen_treatment mixed
_refine_ls_matrix_type full
_refine_ls_number_parameters 241
_refine_ls_number_reflns 4471
_refine_ls_number_restraints 4
_refine_ls_restrained_S_all 1.241
_refine_ls_R_factor_all 0.2135
_refine_ls_R_factor_gt 0.0757
_refine_ls_shift/su_max 0.000
_refine_ls_shift/su_mean 0.000
_refine_ls_structure_factor_coef Fsqd
_refine_ls_weighting_details 'calc w=1/[\s^2^(Fo^2^)+(0.0656P)^2^+0.0000P] where P=(Fo^2^+2Fc^2^)/3'
_refine_ls_weighting_scheme calc
_refine_ls_wR_factor_gt 0.1596
_refine_ls_wR_factor_ref 0.1860
_reflns_number_gt 1623
_reflns_number_total 4471
_reflns_threshold_expression >2sigma(I)
_cod_data_source_file 1267-2882.cff
_cod_data_source_block c2c
_cod_depositor_comments
;
The following automatic conversions were performed:
'_symmetry_cell_setting' value 'Monoclinic' changed to 'monoclinic'
according to '/home/saulius/struct/CIF-dictionaries/cif_core.dic'
dictionary named 'cif_core.dic' version 2.4.1 from 2010-06-29.

Automatic conversion script
Id: cif_fix_enum 1555 2011-01-17 13:19:09Z saulius 

The following automatic conversions were performed:

'_chemical_melting_point' value 'not measured' was changed to '?' -
the value is undefined or not given.

Automatic conversion script
Id: cif_fix_values 1569 2011-02-09 13:29:24Z adriana 
;
_cod_original_cell_volume 3746.4(5)
_cod_original_sg_symbol_H-M C2/c
_cod_database_code 8102638

loop_
_symmetry_equiv_pos_as_xyz
'x, y, z'
'-x, y, -z+1/2'
'x+1/2, y+1/2, z'
'-x+1/2, y+1/2, -z+1/2'
'-x, -y, -z'
'x, -y, z-1/2'
'-x+1/2, -y+1/2, -z'
'x+1/2, -y+1/2, z-1/2'

loop_
_atom_site_label
_atom_site_type_symbol
_atom_site_fract_x
_atom_site_fract_y
_atom_site_fract_z
_atom_site_U_iso_or_equiv
_atom_site_adp_type
_atom_site_occupancy
_atom_site_symmetry_multiplicity
_atom_site_calc_flag
_atom_site_refinement_flags
_atom_site_disorder_assembly
_atom_site_disorder_group
O1 O -0.11093(12) 0.22155(19) 0.6675(2) 0.0705(8) Uani 1 1 d D . .
O2 O -0.00851(12) 0.15002(19) 0.5685(2) 0.0733(8) Uani 1 1 d . . .
N2 N -0.11511(12) 0.0496(2) 0.7540(2) 0.0533(8) Uani 1 1 d . . .
N1 N -0.06649(13) 0.3247(2) 0.5155(3) 0.0592(8) Uani 1 1 d . . .
C12 C 0.03349(16) 0.1867(3) 0.5325(3) 0.0553(9) Uani 1 1 d . . .
C8 C -0.18437(15) 0.0643(3) 0.6709(3) 0.0640(11) Uani 1 1 d . . .
H8A H -0.2037 0.1058 0.7058 0.077 Uiso 1 1 calc R . .
H8B H -0.2070 0.0037 0.6548 0.077 Uiso 1 1 calc R . .
C6 C -0.19450(15) 0.1075(3) 0.5583(3) 0.0537(9) Uani 1 1 d . . .
C13 C 0.09230(16) 0.1387(3) 0.5640(3) 0.0525(9) Uani 1 1 d . . .
C11 C 0.01608(16) 0.2668(3) 0.4632(3) 0.0569(9) Uani 1 1 d . . .
C5 C -0.15864(15) 0.1884(3) 0.5626(3) 0.0540(9) Uani 1 1 d . . .
C9 C -0.13762(16) 0.3329(3) 0.4738(3) 0.0670(11) Uani 1 1 d . . .
H9A H -0.1575 0.3645 0.3988 0.080 Uiso 1 1 calc R . .
H9B H -0.1446 0.3729 0.5275 0.080 Uiso 1 1 calc R . .
C16 C 0.05999(18) 0.3023(3) 0.4285(3) 0.0633(10) Uani 1 1 d . . .
H16 H 0.0489 0.3565 0.3820 0.076 Uiso 1 1 calc R . .
C3 C -0.22062(17) 0.2056(3) 0.3581(3) 0.0626(11) Uani 1 1 d . . .
H3 H -0.2300 0.2389 0.2905 0.075 Uiso 1 1 calc R . .
C14 C 0.13408(17) 0.1771(3) 0.5280(3) 0.0631(11) Uani 1 1 d . . .
H14 H 0.1738 0.1468 0.5494 0.076 Uiso 1 1 calc R . .
C7 C -0.24209(15) 0.0764(3) 0.4510(3) 0.0606(10) Uani 1 1 d . . .
H7 H -0.2652 0.0212 0.4470 0.073 Uiso 1 1 calc R . .
C2 C -0.25659(16) 0.1245(3) 0.3489(3) 0.0594(10) Uani 1 1 d . . .
C4 C -0.17188(15) 0.2395(3) 0.4618(3) 0.0560(10) Uani 1 1 d . . .
C18 C 0.10496(17) 0.0432(3) 0.6257(3) 0.0602(10) Uani 1 1 d . . .
H18A H 0.0680 0.0015 0.5813 0.072 Uiso 1 1 calc R . .
H18B H 0.1434 0.0144 0.6274 0.072 Uiso 1 1 calc R . .
C10 C -0.05174(16) 0.3076(3) 0.4204(3) 0.0605(10) Uani 1 1 d . . .
H10A H -0.0552 0.3671 0.3801 0.073 Uiso 1 1 calc R . .
H10B H -0.0838 0.2638 0.3653 0.073 Uiso 1 1 calc R . .
C15 C 0.11973(18) 0.2591(3) 0.4613(3) 0.0651(11) Uani 1 1 d . . .
C1 C -0.31130(18) 0.0910(3) 0.2323(3) 0.0856(13) Uani 1 1 d . . .
H1A H -0.3304 0.0340 0.2434 0.128 Uiso 1 1 calc R . .
H1B H -0.2938 0.0783 0.1803 0.128 Uiso 1 1 calc R . .
H1C H -0.3442 0.1397 0.1997 0.128 Uiso 1 1 calc R . .
C22 C -0.0180(3) -0.0364(7) 0.7732(5) 0.235(5) Uani 1 1 d D . .
H22A H -0.0025 0.0167 0.8273 0.282 Uiso 1 1 calc R . .
H22B H -0.0056 -0.0933 0.8210 0.282 Uiso 1 1 calc R . .
C17 C 0.16539(19) 0.3015(3) 0.4215(4) 0.0946(15) Uani 1 1 d . . .
H17A H 0.2047 0.2641 0.4512 0.142 Uiso 1 1 calc RD . .
H17B H 0.1762 0.3656 0.4500 0.142 Uiso 1 1 calc R . .
H17C H 0.1444 0.3019 0.3380 0.142 Uiso 1 1 calc R . .
C19 C -0.0307(2) 0.4070(4) 0.5839(4) 0.0921(15) Uani 1 1 d . . .
H19A H -0.0528 0.4645 0.5430 0.110 Uiso 1 1 calc R . .
H19B H 0.0128 0.4071 0.5911 0.110 Uiso 1 1 calc R . .
C21 C -0.0891(2) -0.0323(4) 0.7214(4) 0.1041(17) Uani 1 1 d . . .
H21A H -0.1074 -0.0327 0.6374 0.125 Uiso 1 1 calc R . .
H21B H -0.1041 -0.0896 0.7429 0.125 Uiso 1 1 calc R . .
C20 C -0.0249(2) 0.4082(7) 0.7019(4) 0.201(4) Uani 1 1 d D . .
H20A H -0.0494 0.4639 0.7027 0.241 Uiso 1 1 calc R . .
H20B H -0.0501 0.3537 0.7036 0.241 Uiso 1 1 calc R . .
H1O H -0.105(5) 0.180(5) 0.718(7) 0.301 Uiso 1 1 d D . .
H2O H -0.044(5) 0.199(7) 0.558(8) 0.301 Uiso 1 1 d . . .

loop_
_atom_site_aniso_label
_atom_site_aniso_U_11
_atom_site_aniso_U_22
_atom_site_aniso_U_33
_atom_site_aniso_U_23
_atom_site_aniso_U_13
_atom_site_aniso_U_12
O1 0.0626(15) 0.064(2) 0.0615(17) 0.0062(13) 0.0102(13) -0.0172(13)
O2 0.0644(16) 0.0609(19) 0.0916(19) 0.0151(15) 0.0348(15) 0.0042(13)
N2 0.0525(17) 0.049(2) 0.0472(18) 0.0033(14) 0.0144(13) 0.0004(13)
N1 0.0525(17) 0.061(2) 0.0576(18) 0.0099(16) 0.0210(15) 0.0068(15)
C12 0.052(2) 0.050(3) 0.059(2) -0.005(2) 0.0225(18) -0.0062(19)
C8 0.052(2) 0.070(3) 0.061(2) 0.001(2) 0.0195(18) -0.0123(18)
C6 0.0396(18) 0.058(3) 0.055(2) 0.0041(19) 0.0157(17) 0.0004(17)
C13 0.055(2) 0.045(2) 0.050(2) -0.0089(18) 0.0179(17) 0.0003(18)
C11 0.060(2) 0.051(3) 0.050(2) 0.0000(19) 0.0184(18) 0.0094(19)
C5 0.0445(19) 0.050(3) 0.052(2) 0.0028(19) 0.0101(17) 0.0023(17)
C9 0.056(2) 0.064(3) 0.070(2) 0.023(2) 0.0209(18) 0.0144(19)
C16 0.068(2) 0.060(3) 0.053(2) 0.0001(19) 0.0218(19) -0.003(2)
C3 0.056(2) 0.071(3) 0.054(2) 0.016(2) 0.0203(19) 0.018(2)
C14 0.054(2) 0.076(3) 0.054(2) -0.009(2) 0.0210(18) 0.000(2)
C7 0.0455(19) 0.059(3) 0.067(3) -0.001(2) 0.0189(19) 0.0005(17)
C2 0.046(2) 0.066(3) 0.055(2) -0.001(2) 0.0149(18) 0.0103(19)
C4 0.0432(19) 0.058(3) 0.057(2) 0.013(2) 0.0157(17) 0.0094(18)
C18 0.063(2) 0.051(3) 0.060(2) -0.0115(19) 0.0233(18) 0.0044(18)
C10 0.065(2) 0.049(3) 0.055(2) 0.0054(19) 0.0178(18) 0.0063(18)
C15 0.066(3) 0.070(3) 0.056(2) -0.007(2) 0.026(2) -0.005(2)
C1 0.068(2) 0.106(4) 0.064(3) -0.007(2) 0.016(2) 0.004(2)
C22 0.137(6) 0.463(14) 0.076(4) 0.038(5) 0.027(3) 0.217(8)
C17 0.086(3) 0.114(4) 0.094(3) 0.006(3) 0.050(3) -0.010(3)
C19 0.077(3) 0.130(4) 0.079(3) -0.035(3) 0.044(2) -0.024(3)
C21 0.145(4) 0.097(4) 0.058(3) 0.013(3) 0.039(3) 0.056(3)
C20 0.098(5) 0.423(12) 0.104(5) -0.124(6) 0.066(4) -0.086(5)

loop_
_atom_type_symbol
_atom_type_description
_atom_type_scat_dispersion_real
_atom_type_scat_dispersion_imag
_atom_type_scat_source
C C 0.0033 0.0016 'International Tables Vol C Tables 4.2.6.8 and 6.1.1.4'
H H 0.0000 0.0000 'International Tables Vol C Tables 4.2.6.8 and 6.1.1.4'
N N 0.0061 0.0033 'International Tables Vol C Tables 4.2.6.8 and 6.1.1.4'
O O 0.0106 0.0060 'International Tables Vol C Tables 4.2.6.8 and 6.1.1.4'

loop_
_geom_angle_atom_site_label_1
_geom_angle_atom_site_label_2
_geom_angle_atom_site_label_3
_geom_angle
_geom_angle_site_symmetry_1
_geom_angle_site_symmetry_3
_geom_angle_publ_flag
C21 N2 C8 110.9(3) . . ?
C21 N2 C18 112.6(3) . 2_556 ?
C8 N2 C18 111.1(3) . 2_556 ?
C19 N1 C10 110.9(3) . . ?
C19 N1 C9 112.1(3) . . ?
C10 N1 C9 111.9(3) . . ?
O2 C12 C11 119.9(3) . . ?
O2 C12 C13 118.2(3) . . ?
C11 C12 C13 121.8(3) . . ?
N2 C8 C6 112.8(3) . . ?
C7 C6 C5 118.3(3) . . ?
C7 C6 C8 122.9(3) . . ?
C5 C6 C8 118.5(3) . . ?
C14 C13 C12 117.3(4) . . ?
C14 C13 C18 122.6(3) . . ?
C12 C13 C18 119.8(3) . . ?
C12 C11 C16 118.4(3) . . ?
C12 C11 C10 118.7(3) . . ?
C16 C11 C10 122.7(3) . . ?
O1 C5 C6 120.0(3) . . ?
O1 C5 C4 118.5(3) . . ?
C6 C5 C4 121.4(3) . . ?
N1 C9 C4 114.4(3) . . ?
C15 C16 C11 121.6(4) . . ?
C4 C3 C2 123.5(3) . . ?
C13 C14 C15 123.0(3) . . ?
C6 C7 C2 122.2(3) . . ?
C3 C2 C7 117.2(3) . . ?
C3 C2 C1 121.6(4) . . ?
C7 C2 C1 121.2(4) . . ?
C3 C4 C5 117.3(3) . . ?
C3 C4 C9 123.6(3) . . ?
C5 C4 C9 118.7(3) . . ?
N2 C18 C13 113.8(3) 2_556 . ?
N1 C10 C11 111.9(3) . . ?
C16 C15 C14 117.8(4) . . ?
C16 C15 C17 119.0(4) . . ?
C14 C15 C17 123.2(4) . . ?
C22 C22 C21 130.4(7) 2_556 . ?
N1 C19 C20 113.0(5) . . ?
N2 C21 C22 115.5(5) . . ?
C20 C20 C19 129.4(7) 2_556 . ?

loop_
_geom_bond_atom_site_label_1
_geom_bond_atom_site_label_2
_geom_bond_distance
_geom_bond_site_symmetry_2
_geom_bond_publ_flag
O1 C5 1.370(4) . ?
O2 C12 1.370(4) . ?
N2 C21 1.454(5) . ?
N2 C8 1.465(4) . ?
N2 C18 1.477(4) 2_556 ?
N1 C19 1.455(5) . ?
N1 C10 1.458(4) . ?
N1 C9 1.477(4) . ?
C12 C11 1.378(5) . ?
C12 C13 1.398(5) . ?
C8 C6 1.503(5) . ?
C6 C7 1.379(5) . ?
C6 C5 1.394(5) . ?
C13 C14 1.374(5) . ?
C13 C18 1.520(5) . ?
C11 C16 1.390(5) . ?
C11 C10 1.511(5) . ?
C5 C4 1.400(5) . ?
C9 C4 1.503(5) . ?
C16 C15 1.382(5) . ?
C3 C4 1.373(5) . ?
C3 C2 1.383(5) . ?
C14 C15 1.385(5) . ?
C7 C2 1.387(5) . ?
C2 C1 1.520(5) . ?
C18 N2 1.477(4) 2_556 ?
C15 C17 1.508(5) . ?
C22 C22 1.244(10) 2_556 ?
C22 C21 1.458(7) . ?
C19 C20 1.481(6) . ?
C20 C20 1.239(9) 2_556 ?
